data_2212437
loop_
_publ_author_name
'Wu-Lan Zeng'
'Sai Bi'
'Jun Wan'

_publ_section_title
;
 3-(Benzotriazol-1-yl)-1-<i>m</i>-tolylpropan-1-one
;
_journal_coeditor_code AT2219
_journal_issue 3
_journal_name_full 'Acta Crystallographica Section E'
_journal_page_first o1084
_journal_page_last o1085
_journal_paper_doi 10.1107/S1600536807004503
_journal_volume 63
_journal_year 2007
_chemical_formula_iupac 'C16 H15 N3 O'
_chemical_formula_moiety 'C16 H15 N3 O'
_chemical_formula_sum 'C16 H15 N3 O'
_chemical_formula_weight 265.31
_chemical_name_systematic
;
3-(Benzotriazol-1-yl)-1-m-tolylpropan-1-one
;
_space_group_IT_number 61
_symmetry_cell_setting orthorhombic
_symmetry_space_group_name_Hall '-P 2ac 2ab'
_symmetry_space_group_name_H-M 'P b c a'
_atom_sites_solution_hydrogens geom
_atom_sites_solution_primary direct
_atom_sites_solution_secondary difmap
_audit_creation_method SHELXL-97
_cell_angle_alpha 90.00
_cell_angle_beta 90.00
_cell_angle_gamma 90.00
_cell_formula_units_Z 8
_cell_length_a 14.761(5)
_cell_length_b 5.794(2)
_cell_length_c 31.206(9)
_cell_measurement_reflns_used 997
_cell_measurement_temperature 293(2)
_cell_measurement_theta_max 22.1
_cell_measurement_theta_min 2.6
_cell_volume 2668.9(15)
_computing_cell_refinement 'SAINT (Siemens, 1996)'
_computing_data_collection 'SMART (Siemens, 1996)'
_computing_data_reduction SAINT
_computing_molecular_graphics 'SHELXTL (Sheldrick, 1997b)'
_computing_publication_material
;
SHELXTL, PARST (Nardelli, 1995) and PLATON (Spek, 2003)
;
_computing_structure_refinement 'SHELXL97 (Sheldrick, 1997a)'
_computing_structure_solution 'SHELXS97 (Sheldrick, 1997a)'
_diffrn_ambient_temperature 293(2)
_diffrn_detector_area_resol_mean 8.33
_diffrn_measured_fraction_theta_full 0.998
_diffrn_measured_fraction_theta_max 0.998
_diffrn_measurement_device_type
;
Siemens SMART 1000 CCD area-detector
;
_diffrn_measurement_method \w
_diffrn_radiation_monochromator graphite
_diffrn_radiation_source 'fine-focus sealed tube'
_diffrn_radiation_type MoK\a
_diffrn_radiation_wavelength 0.71073
_diffrn_reflns_av_R_equivalents 0.0759
_diffrn_reflns_av_sigmaI/netI 0.0519
_diffrn_reflns_limit_h_max 17
_diffrn_reflns_limit_h_min -17
_diffrn_reflns_limit_k_max 6
_diffrn_reflns_limit_k_min -7
_diffrn_reflns_limit_l_max 29
_diffrn_reflns_limit_l_min -37
_diffrn_reflns_number 13166
_diffrn_reflns_theta_full 25.53
_diffrn_reflns_theta_max 25.53
_diffrn_reflns_theta_min 1.90
_diffrn_standards_number 0
_exptl_absorpt_coefficient_mu 0.085
_exptl_absorpt_correction_T_max 0.9941
_exptl_absorpt_correction_T_min 0.9683
_exptl_absorpt_correction_type multi-scan
_exptl_absorpt_process_details '(SADABS; Sheldrick, 1996)'
_exptl_crystal_colour colourless
_exptl_crystal_density_diffrn 1.321
_exptl_crystal_density_method 'not measured'
_exptl_crystal_description needle
_exptl_crystal_F_000 1120
_exptl_crystal_size_max 0.38
_exptl_crystal_size_mid 0.10
_exptl_crystal_size_min 0.07
_refine_diff_density_max 0.157
_refine_diff_density_min -0.176
_refine_ls_extinction_method none
_refine_ls_goodness_of_fit_ref 1.061
_refine_ls_hydrogen_treatment constr
_refine_ls_matrix_type full
_refine_ls_number_parameters 181
_refine_ls_number_reflns 2480
_refine_ls_number_restraints 0
_refine_ls_restrained_S_all 1.061
_refine_ls_R_factor_all 0.1207
_refine_ls_R_factor_gt 0.0662
_refine_ls_shift/su_max 0.000
_refine_ls_shift/su_mean 0.000
_refine_ls_structure_factor_coef Fsqd
_refine_ls_weighting_details 'calc w=1/[\s^2^(Fo^2^)+(0.0502P)^2^+0.9421P] where P=(Fo^2^+2Fc^2^)/3'
_refine_ls_weighting_scheme calc
_refine_ls_wR_factor_gt 0.1268
_refine_ls_wR_factor_ref 0.1503
_reflns_number_gt 1480
_reflns_number_total 2480
_reflns_threshold_expression I>2\s(I)
_cod_data_source_file at2219.cif
_cod_data_source_block I
_cod_database_code 2212437
_cod_database_fobs_code 2212437

loop_
_symmetry_equiv_pos_as_xyz
'x, y, z'
'-x+1/2, -y, z+1/2'
'-x, y+1/2, -z+1/2'
'x+1/2, -y+1/2, -z'
'-x, -y, -z'
'x-1/2, y, -z-1/2'
'x, -y-1/2, z-1/2'
'-x-1/2, y-1/2, z'

loop_
_atom_site_type_symbol
_atom_site_label
_atom_site_fract_x
_atom_site_fract_y
_atom_site_fract_z
_atom_site_U_iso_or_equiv
_atom_site_adp_type
_atom_site_calc_flag
_atom_site_refinement_flags
_atom_site_occupancy
N N1 0.62400(16) 0.1701(4) 0.13843(7) 0.0424(6) Uani d . 1
C C11 0.5920(2) 0.3255(5) 0.20013(9) 0.0444(8) Uani d . 1
C C6 0.62687(18) 0.0291(5) -0.02054(9) 0.0392(7) Uani d . 1
C C10 0.62970(18) 0.1314(5) 0.18148(9) 0.0390(7) Uani d . 1
C C7 0.64817(19) -0.0473(6) 0.02429(9) 0.0431(7) Uani d . 1
C C8 0.62335(19) 0.1118(5) 0.06048(8) 0.0429(8) Uani d . 1
H H8A 0.5581 0.1301 0.0612 0.051 Uiso calc R 1
H H8B 0.6499 0.2623 0.0553 0.051 Uiso calc R 1
N N2 0.58577(19) 0.3772(5) 0.13114(8) 0.0580(8) Uani d . 1
O O1 0.68228(15) -0.2353(4) 0.03114(6) 0.0571(6) Uani d . 1
C C5 0.65124(19) -0.1125(5) -0.05482(9) 0.0447(8) Uani d . 1
H H5A 0.6824 -0.2490 -0.0495 0.054 Uiso calc R 1
C C1 0.5815(2) 0.2336(5) -0.02863(10) 0.0496(8) Uani d . 1
H H1A 0.5665 0.3314 -0.0061 0.060 Uiso calc R 1
C C9 0.6556(2) 0.0225(6) 0.10351(8) 0.0488(8) Uani d . 1
H H9A 0.6331 -0.1331 0.1078 0.059 Uiso calc R 1
H H9B 0.7212 0.0169 0.1038 0.059 Uiso calc R 1
N N3 0.56573(19) 0.4729(5) 0.16775(8) 0.0594(8) Uani d . 1
C C4 0.6298(2) -0.0531(6) -0.09675(9) 0.0474(8) Uani d . 1
C C13 0.6221(2) 0.1724(6) 0.26855(10) 0.0595(10) Uani d . 1
H H13A 0.6205 0.1826 0.2983 0.071 Uiso calc R 1
C C16 0.6570(2) -0.2051(6) -0.13400(10) 0.0674(10) Uani d . 1
H H16A 0.6368 -0.1364 -0.1603 0.101 Uiso calc R 1
H H16B 0.6297 -0.3545 -0.1308 0.101 Uiso calc R 1
H H16C 0.7217 -0.2208 -0.1345 0.101 Uiso calc R 1
C C12 0.5873(2) 0.3484(6) 0.24474(10) 0.0550(9) Uani d . 1
H H12A 0.5615 0.4778 0.2575 0.066 Uiso calc R 1
C C15 0.6644(2) -0.0504(5) 0.20587(9) 0.0490(8) Uani d . 1
H H15A 0.6889 -0.1820 0.1933 0.059 Uiso calc R 1
C C3 0.5822(2) 0.1493(6) -0.10360(10) 0.0538(9) Uani d . 1
H H3B 0.5659 0.1899 -0.1314 0.065 Uiso calc R 1
C C2 0.5585(2) 0.2928(6) -0.06997(10) 0.0568(9) Uani d . 1
H H2B 0.5271 0.4289 -0.0753 0.068 Uiso calc R 1
C C14 0.6602(2) -0.0229(6) 0.24946(10) 0.0583(9) Uani d . 1
H H14A 0.6835 -0.1384 0.2670 0.070 Uiso calc R 1

loop_
_atom_site_aniso_label
_atom_site_aniso_U_11
_atom_site_aniso_U_22
_atom_site_aniso_U_33
_atom_site_aniso_U_12
_atom_site_aniso_U_13
_atom_site_aniso_U_23
N1 0.0498(15) 0.0381(15) 0.0394(15) 0.0054(12) -0.0016(12) 0.0010(12)
C11 0.0461(18) 0.0438(19) 0.0434(18) 0.0030(16) -0.0029(15) -0.0009(15)
C6 0.0380(16) 0.0370(17) 0.0427(17) 0.0005(14) 0.0014(13) -0.0002(14)
C10 0.0373(16) 0.0396(17) 0.0402(18) -0.0002(14) 0.0002(14) 0.0017(14)
C7 0.0388(17) 0.045(2) 0.0453(18) 0.0001(15) 0.0015(14) 0.0008(15)
C8 0.0432(17) 0.0417(18) 0.0436(18) 0.0013(15) 0.0010(14) 0.0024(14)
N2 0.082(2) 0.0486(17) 0.0436(16) 0.0189(15) -0.0037(14) 0.0010(14)
O1 0.0701(15) 0.0500(15) 0.0511(14) 0.0194(12) -0.0037(11) 0.0018(11)
C5 0.0441(18) 0.0427(18) 0.0475(19) 0.0006(15) 0.0000(15) -0.0009(15)
C1 0.059(2) 0.0442(19) 0.0453(19) 0.0039(17) 0.0043(16) -0.0010(15)
C9 0.0524(19) 0.054(2) 0.0401(17) 0.0076(17) -0.0016(15) -0.0035(15)
N3 0.079(2) 0.0499(17) 0.0492(17) 0.0186(15) -0.0065(15) -0.0041(14)
C4 0.050(2) 0.052(2) 0.0403(19) -0.0053(17) 0.0068(15) 0.0008(15)
C13 0.063(2) 0.074(3) 0.042(2) -0.002(2) -0.0013(17) 0.0003(18)
C16 0.079(3) 0.074(3) 0.049(2) 0.001(2) 0.0074(19) -0.0086(19)
C12 0.055(2) 0.060(2) 0.050(2) 0.0061(18) 0.0025(17) -0.0127(17)
C15 0.055(2) 0.0414(19) 0.051(2) 0.0044(16) 0.0014(16) 0.0008(15)
C3 0.061(2) 0.058(2) 0.0428(19) -0.0058(18) 0.0007(16) 0.0135(16)
C2 0.069(2) 0.050(2) 0.052(2) 0.0103(18) 0.0028(18) 0.0082(17)
C14 0.065(2) 0.062(2) 0.047(2) 0.0044(19) -0.0029(17) 0.0129(18)

loop_
_atom_type_symbol
_atom_type_description
_atom_type_scat_dispersion_real
_atom_type_scat_dispersion_imag
_atom_type_scat_source
C C 0.0033 0.0016 'International Tables Vol C Tables 4.2.6.8 and 6.1.1.4'
H H 0.0000 0.0000 'International Tables Vol C Tables 4.2.6.8 and 6.1.1.4'
N N 0.0061 0.0033 'International Tables Vol C Tables 4.2.6.8 and 6.1.1.4'
O O 0.0106 0.0060 'International Tables Vol C Tables 4.2.6.8 and 6.1.1.4'

loop_
_geom_angle_atom_site_label_1
_geom_angle_atom_site_label_2
_geom_angle_atom_site_label_3
_geom_angle
N2 N1 C10 109.8(2)
N2 N1 C9 122.0(2)
C10 N1 C9 128.2(2)
N3 C11 C10 108.0(3)
N3 C11 C12 131.0(3)
C10 C11 C12 121.0(3)
C1 C6 C5 119.2(3)
C1 C6 C7 121.6(3)
C5 C6 C7 119.2(3)
N1 C10 C11 104.8(2)
N1 C10 C15 133.0(3)
C11 C10 C15 122.1(3)
O1 C7 C6 120.9(3)
O1 C7 C8 121.1(3)
C6 C7 C8 117.9(3)
C7 C8 C9 112.3(3)
C7 C8 H8A 109.1
C9 C8 H8A 109.1
C7 C8 H8B 109.1
C9 C8 H8B 109.1
H8A C8 H8B 107.9
N3 N2 N1 109.0(2)
C4 C5 C6 121.2(3)
C4 C5 H5A 119.4
C6 C5 H5A 119.4
C2 C1 C6 120.2(3)
C2 C1 H1A 119.9
C6 C1 H1A 119.9
N1 C9 C8 111.2(2)
N1 C9 H9A 109.4
C8 C9 H9A 109.4
N1 C9 H9B 109.4
C8 C9 H9B 109.4
H9A C9 H9B 108.0
N2 N3 C11 108.4(3)
C3 C4 C5 118.1(3)
C3 C4 C16 120.6(3)
C5 C4 C16 121.3(3)
C12 C13 C14 121.7(3)
C12 C13 H13A 119.2
C14 C13 H13A 119.2
C4 C16 H16A 109.5
C4 C16 H16B 109.5
H16A C16 H16B 109.5
C4 C16 H16C 109.5
H16A C16 H16C 109.5
H16B C16 H16C 109.5
C13 C12 C11 116.9(3)
C13 C12 H12A 121.5
C11 C12 H12A 121.5
C14 C15 C10 115.8(3)
C14 C15 H15A 122.1
C10 C15 H15A 122.1
C4 C3 C2 121.4(3)
C4 C3 H3B 119.3
C2 C3 H3B 119.3
C1 C2 C3 119.9(3)
C1 C2 H2B 120.0
C3 C2 H2B 120.0
C15 C14 C13 122.4(3)
C15 C14 H14A 118.8
C13 C14 H14A 118.8

loop_
_geom_bond_atom_site_label_1
_geom_bond_atom_site_label_2
_geom_bond_distance
N1 N2 1.345(3)
N1 C10 1.364(4)
N1 C9 1.461(3)
C11 N3 1.379(4)
C11 C10 1.383(4)
C11 C12 1.400(4)
C6 C1 1.384(4)
C6 C5 1.395(4)
C6 C7 1.501(4)
C10 C15 1.397(4)
C7 O1 1.219(3)
C7 C8 1.503(4)
C8 C9 1.516(4)
C8 H8A 0.9700
C8 H8B 0.9700
N2 N3 1.304(3)
C5 C4 1.390(4)
C5 H5A 0.9300
C1 C2 1.377(4)
C1 H1A 0.9300
C9 H9A 0.9700
C9 H9B 0.9700
C4 C3 1.383(4)
C4 C16 1.513(4)
C13 C12 1.362(4)
C13 C14 1.397(4)
C13 H13A 0.9300
C16 H16A 0.9600
C16 H16B 0.9600
C16 H16C 0.9600
C12 H12A 0.9300
C15 C14 1.371(4)
C15 H15A 0.9300
C3 C2 1.384(4)
C3 H3B 0.9300
C2 H2B 0.9300
C14 H14A 0.9300

loop_
_geom_hbond_atom_site_label_D
_geom_hbond_atom_site_label_H
_geom_hbond_atom_site_label_A
_geom_hbond_site_symmetry_A
_geom_hbond_distance_DH
_geom_hbond_distance_HA
_geom_hbond_distance_DA
_geom_hbond_angle_DHA
_geom_hbond_publ_flag
C8 H8A Cg2 5_655 0.97 2.723 3.567 145.78 yes
C12 H12A Cg3 4_655 0.93 2.992 3.721 136.40 yes

loop_
_geom_torsion_atom_site_label_1
_geom_torsion_atom_site_label_2
_geom_torsion_atom_site_label_3
_geom_torsion_atom_site_label_4
_geom_torsion
N2 N1 C10 C11 0.6(3)
C9 N1 C10 C11 178.6(3)
N2 N1 C10 C15 -178.7(3)
C9 N1 C10 C15 -0.6(5)
N3 C11 C10 N1 -0.3(3)
C12 C11 C10 N1 -179.1(3)
N3 C11 C10 C15 179.0(3)
C12 C11 C10 C15 0.2(4)
C1 C6 C7 O1 174.7(3)
C5 C6 C7 O1 -3.6(4)
C1 C6 C7 C8 -3.4(4)
C5 C6 C7 C8 178.4(3)
O1 C7 C8 C9 6.7(4)
C6 C7 C8 C9 -175.3(2)
C10 N1 N2 N3 -0.6(3)
C9 N1 N2 N3 -178.8(3)
C1 C6 C5 C4 -0.8(4)
C7 C6 C5 C4 177.5(3)
C5 C6 C1 C2 1.9(4)
C7 C6 C1 C2 -176.4(3)
N2 N1 C9 C8 -10.9(4)
C10 N1 C9 C8 171.3(3)
C7 C8 C9 N1 -175.2(2)
N1 N2 N3 C11 0.4(4)
C10 C11 N3 N2 0.0(4)
C12 C11 N3 N2 178.6(3)
C6 C5 C4 C3 -0.9(4)
C6 C5 C4 C16 179.3(3)
C14 C13 C12 C11 -0.5(5)
N3 C11 C12 C13 -177.9(3)
C10 C11 C12 C13 0.6(5)
N1 C10 C15 C14 178.1(3)
C11 C10 C15 C14 -1.1(4)
C5 C4 C3 C2 1.7(5)
C16 C4 C3 C2 -178.6(3)
C6 C1 C2 C3 -1.2(5)
C4 C3 C2 C1 -0.6(5)
C10 C15 C14 C13 1.1(5)
C12 C13 C14 C15 -0.4(5)

loop_
_cod_related_entry_id
_cod_related_entry_database
_cod_related_entry_code
1 ChemSpider 21125269
